data_7044115
loop_
_publ_author_name
'Gunatilleke, Wilarachchige D. C. Bhagya'
'Wei, Kaya'
'Niu, Zheng'
'Wojtas, Lukasz'
'Ma, Shengqian'
'Nolas, George S.'

_publ_section_title
;
 Thermal Conductivity of Perovskite-type Metal-Organic Framework Crystal
;
_journal_name_full 'Dalton Trans.'
_journal_paper_doi 10.1039/C7DT02927F
_journal_year 2017
_chemical_absolute_configuration ad
_chemical_formula_moiety '0.25(C12 H12 Co4 O24), H5 N2'
_chemical_formula_sum 'C3 H8 Co N2 O6'
_chemical_formula_weight 227.04
_space_group_crystal_system orthorhombic
_space_group_IT_number 62
_space_group_name_Hall '-P 2ac 2n'
_space_group_name_H-M_alt 'P n m a'
_symmetry_space_group_name_Hall '-P 2ac 2n'
_symmetry_space_group_name_H-M 'P n m a'
_atom_sites_solution_hydrogens mixed
_audit_creation_date 2017-06-21
_audit_creation_method
;
Olex2 1.2
(compiled 2017.03.28 svn.r3405 for OlexSys, GUI svn.r5337)
;
_audit_update_record
;
2017-07-30 deposited with the CCDC.
2017-09-05 downloaded from the CCDC.
;
_cell_angle_alpha 90
_cell_angle_beta 90
_cell_angle_gamma 90
_cell_formula_units_Z 4
_cell_length_a 8.5725(2)
_cell_length_b 11.6308(3)
_cell_length_c 7.8437(2)
_cell_measurement_reflns_used 5048
_cell_measurement_temperature 353(2)
_cell_measurement_theta_max 76.91
_cell_measurement_theta_min 7.62
_cell_volume 782.06(3)
_computing_cell_refinement 'SAINT v8.37A (Bruker, 2015)'
_computing_data_reduction 'SAINT v8.37A (Bruker, 2015)'
_computing_molecular_graphics 'Olex2 (Dolomanov et al., 2009)'
_computing_publication_material 'Olex2 (Dolomanov et al., 2009)'
_computing_structure_refinement 'XL (Sheldrick, 2008)'
_diffrn_ambient_temperature 353.0
_diffrn_measured_fraction_theta_full 1.000
_diffrn_measured_fraction_theta_max 1.000
_diffrn_measurement_device_type 'Bruker D8 Venture PHOTON 100 CMOS'
_diffrn_measurement_method 'omega scans'
_diffrn_radiation_monochromator mirrors
_diffrn_radiation_type CuK\a
_diffrn_radiation_wavelength 1.54178
_diffrn_reflns_av_R_equivalents 0.0527
_diffrn_reflns_av_unetI/netI 0.0198
_diffrn_reflns_Laue_measured_fraction_full 1.000
_diffrn_reflns_Laue_measured_fraction_max 1.000
_diffrn_reflns_limit_h_max 10
_diffrn_reflns_limit_h_min -10
_diffrn_reflns_limit_k_max 14
_diffrn_reflns_limit_k_min -14
_diffrn_reflns_limit_l_max 9
_diffrn_reflns_limit_l_min -9
_diffrn_reflns_number 11448
_diffrn_reflns_point_group_measured_fraction_full 1.000
_diffrn_reflns_point_group_measured_fraction_max 1.000
_diffrn_reflns_theta_full 67.679
_diffrn_reflns_theta_max 76.928
_diffrn_reflns_theta_min 6.808
_diffrn_source 'INCOATEC Imus micro-focus source'
_diffrn_standards_number 0
_exptl_absorpt_coefficient_mu 17.311
_exptl_absorpt_correction_T_max 0.3472
_exptl_absorpt_correction_T_min 0.1639
_exptl_absorpt_correction_type multi-scan
_exptl_absorpt_process_details
;
SADABS-2016/2 (Bruker,2016/2) was used for absorption correction.
wR2(int) was 0.1130 before and 0.0660 after correction.
The Ratio of minimum to maximum transmission is 0.4721.
The \l/2 correction factor is Not present.
;
_exptl_crystal_colour pink
_exptl_crystal_density_diffrn 1.928
_exptl_crystal_description block
_exptl_crystal_F_000 460
_exptl_crystal_size_max 0.114
_exptl_crystal_size_mid 0.097
_exptl_crystal_size_min 0.058
_refine_diff_density_max 0.183
_refine_diff_density_min -0.495
_refine_diff_density_rms 0.077
_refine_ls_extinction_method none
_refine_ls_goodness_of_fit_ref 1.132
_refine_ls_hydrogen_treatment mixed
_refine_ls_matrix_type full
_refine_ls_number_parameters 74
_refine_ls_number_reflns 864
_refine_ls_number_restraints 6
_refine_ls_restrained_S_all 1.129
_refine_ls_R_factor_all 0.0346
_refine_ls_R_factor_gt 0.0278
_refine_ls_shift/su_max 0.000
_refine_ls_shift/su_mean 0.000
_refine_ls_structure_factor_coef Fsqd
_refine_ls_weighting_details 'w=1/[\s^2^(Fo^2^)+(0.0340P)^2^+0.1862P] where P=(Fo^2^+2Fc^2^)/3'
_refine_ls_weighting_scheme calc
_refine_ls_wR_factor_gt 0.0639
_refine_ls_wR_factor_ref 0.0676
_reflns_Friedel_coverage 0.000
_reflns_number_gt 712
_reflns_number_total 864
_reflns_threshold_expression 'I > 2\s(I)'
_cod_data_source_file c7dt02927f2.cif
_cod_data_source_block co_formate_353k
_cod_database_code 7044115
_shelx_shelxl_version_number 2016/6
_shelx_space_group_comment
;
The symmetry employed for this shelxl refinement is uniquely defined
by the following loop, which should always be used as a source of
symmetry information in preference to the above space-group names.
They are only intended as comments.
;
_shelx_estimated_absorpt_t_max 0.433
_shelx_estimated_absorpt_t_min 0.243
_olex2_refinement_description
;
1. Fixed Uiso
 At 1.2 times of:
  All C(H) groups
 At 1.5 times of:
  All N(H,H) groups, All N(H,H,H) groups
2. Restrained distances
 N8-H8A = N8-H8B
 0.91 with sigma of 0.02
 H8A-N7 = H8B-N7
 1.94 with sigma of 0.02
 H8B-H7A
 -2.2 with sigma of 0.02
 H8B-H8A
 1.52 with sigma of 0.04
3. Others
 Fixed Sof: N7(0.5) H7A(0.5) H7B(0.5) H7C(0.5) N8(0.5) H8A(0.5) H8B(0.5)
4.a Aromatic/amide H refined with riding coordinates:
 C6(H6), C3(H3)
4.b Idealised Me refined as rotating group:
 N7(H7A,H7B,H7C)
;
_olex2_submission_special_instructions 'No special instructions were received'

loop_
_space_group_symop_operation_xyz
'x, y, z'
'-x+1/2, -y, z+1/2'
'-x, y+1/2, -z'
'x+1/2, -y+1/2, -z+1/2'
'-x, -y, -z'
'x-1/2, y, -z-1/2'
'x, -y-1/2, z'
'-x-1/2, y-1/2, z-1/2'

loop_
_atom_site_label
_atom_site_type_symbol
_atom_site_fract_x
_atom_site_fract_y
_atom_site_fract_z
_atom_site_U_iso_or_equiv
_atom_site_adp_type
_atom_site_occupancy
_atom_site_site_symmetry_order
_atom_site_calc_flag
_atom_site_refinement_flags_posn
_atom_site_refinement_flags_adp
_atom_site_refinement_flags_occupancy
_atom_site_disorder_assembly
_atom_site_disorder_group
Co1 Co 0.500000 0.500000 0.500000 0.02552(15) Uani 1 2 d S T P . .
O2 O 0.40427(16) 0.56764(12) 0.27461(17) 0.0380(3) Uani 1 1 d . . . . .
O5 O 0.53164(17) 0.34463(11) 0.36727(17) 0.0389(3) Uani 1 1 d . . . . .
O4 O 0.21719(16) 0.56512(12) 0.08168(17) 0.0373(3) Uani 1 1 d . . . . .
C6 C 0.5232(3) 0.250000 0.4405(4) 0.0336(6) Uani 1 2 d S T P . .
H6 H 0.509584 0.250000 0.558163 0.040 Uiso 1 2 calc RS T P . .
C3 C 0.2801(3) 0.53124(19) 0.2150(2) 0.0395(4) Uani 1 1 d . . . . .
H3 H 0.229438 0.473433 0.275382 0.047 Uiso 1 1 calc R . . . .
N7 N 0.4329(5) 0.761(3) -0.0135(4) 0.050(3) Uani 0.5 1 d D . . A -1
H7A H 0.426575 0.786213 -0.120646 0.075 Uiso 0.5 1 calc DGR . . A -1
H7B H 0.412644 0.819226 0.057412 0.075 Uiso 0.5 1 calc GR . . A -1
H7C H 0.363832 0.705354 0.002863 0.075 Uiso 0.5 1 calc GR . . A -1
N8 N 0.5853(7) 0.7191(6) 0.0180(7) 0.084(3) Uani 0.5 1 d D . . A -1
H8A H 0.588(5) 0.685(5) 0.124(4) 0.126 Uiso 0.5 1 d DR . . B -1
H8B H 0.614(6) 0.666(4) -0.062(4) 0.126 Uiso 0.5 1 d DR . . C -1

loop_
_atom_site_aniso_label
_atom_site_aniso_U_11
_atom_site_aniso_U_22
_atom_site_aniso_U_33
_atom_site_aniso_U_23
_atom_site_aniso_U_13
_atom_site_aniso_U_12
Co1 0.0290(2) 0.0271(2) 0.0205(2) 0.00055(15) -0.00020(15) -0.00175(16)
O2 0.0390(7) 0.0422(7) 0.0328(6) 0.0066(6) -0.0099(6) -0.0063(7)
O5 0.0547(8) 0.0284(7) 0.0335(7) -0.0003(6) 0.0080(6) 0.0000(6)
O4 0.0362(6) 0.0464(8) 0.0292(6) 0.0047(6) -0.0064(5) -0.0054(6)
C6 0.0397(14) 0.0323(14) 0.0288(13) 0.000 0.0026(11) 0.000
C3 0.0448(10) 0.0443(10) 0.0293(9) 0.0080(8) -0.0078(8) -0.0128(9)
N7 0.067(2) 0.038(11) 0.0458(16) -0.002(3) 0.0216(14) 0.005(4)
N8 0.068(3) 0.103(8) 0.082(3) 0.023(3) 0.002(2) 0.008(3)

loop_
_atom_type_symbol
_atom_type_description
_atom_type_scat_dispersion_real
_atom_type_scat_dispersion_imag
_atom_type_scat_source
C C 0.0181 0.0091 'International Tables Vol C Tables 4.2.6.8 and 6.1.1.4'
H H 0.0000 0.0000 'International Tables Vol C Tables 4.2.6.8 and 6.1.1.4'
Co Co -2.3653 3.6143 'International Tables Vol C Tables 4.2.6.8 and 6.1.1.4'
N N 0.0311 0.0180 'International Tables Vol C Tables 4.2.6.8 and 6.1.1.4'
O O 0.0492 0.0322 'International Tables Vol C Tables 4.2.6.8 and 6.1.1.4'

loop_
_geom_angle_atom_site_label_1
_geom_angle_atom_site_label_2
_geom_angle_atom_site_label_3
_geom_angle
_geom_angle_site_symmetry_1
_geom_angle_site_symmetry_3
O2 Co1 O2 180.0 . 5_666
O2 Co1 O5 92.54(6) 5_666 .
O2 Co1 O5 87.46(6) 5_666 5_666
O2 Co1 O5 87.46(6) . .
O2 Co1 O5 92.54(6) . 5_666
O2 Co1 O4 87.41(5) . 6_656
O2 Co1 O4 87.41(5) 5_666 2_565
O2 Co1 O4 92.59(5) . 2_565
O2 Co1 O4 92.59(5) 5_666 6_656
O5 Co1 O5 180.0 . 5_666
O5 Co1 O4 92.54(5) 5_666 2_565
O5 Co1 O4 87.46(5) 5_666 6_656
O5 Co1 O4 92.54(5) . 6_656
O5 Co1 O4 87.46(5) . 2_565
O4 Co1 O4 180.00(7) 6_656 2_565
C3 O2 Co1 121.72(13) . .
C6 O5 Co1 121.61(14) . .
C3 O4 Co1 121.69(13) . 2_564
O5 C6 O5 124.5(3) 7_565 .
O5 C6 H6 117.8 7_565 .
O5 C6 H6 117.8 . .
O2 C3 O4 125.71(19) . .
O2 C3 H3 117.1 . .
O4 C3 H3 117.1 . .
H7A N7 H7B 109.5 . .
H7A N7 H7C 109.5 . .
H7B N7 H7C 109.5 . .
N8 N7 H7A 109.5 . .
N8 N7 H7B 109.5 . .
N8 N7 H7C 109.5 . .
N7 N8 H8A 109(2) . .
N7 N8 H8B 111(2) . .
H8A N8 H8B 109(4) . .

loop_
_geom_bond_atom_site_label_1
_geom_bond_atom_site_label_2
_geom_bond_distance
_geom_bond_site_symmetry_2
Co1 O2 2.1019(13) .
Co1 O2 2.1019(13) 5_666
Co1 O5 2.1031(13) .
Co1 O5 2.1031(13) 5_666
Co1 O4 2.1097(13) 6_656
Co1 O4 2.1097(13) 2_565
O2 C3 1.238(2) .
O5 C6 1.2437(19) .
O4 C3 1.241(2) .
C6 H6 0.9300 .
C3 H3 0.9300 .
N7 H7A 0.8900 .
N7 H7B 0.8900 .
N7 H7C 0.8900 .
N7 N8 1.418(14) .
N8 H8A 0.919(19) .
N8 H8B 0.916(19) .

loop_
_geom_hbond_atom_site_label_D
_geom_hbond_atom_site_label_H
_geom_hbond_atom_site_label_A
_geom_hbond_distance_DH
_geom_hbond_distance_HA
_geom_hbond_distance_DA
_geom_hbond_angle_DHA
_geom_hbond_site_symmetry_A
N7 H7A O5 0.89 2.08 2.954(11) 166.6 3_655
N7 H7B O2 0.89 2.15 3.02(2) 164.3 7_575
N7 H7B O4 0.89 2.16 2.84(2) 132.7 7_575
N7 H7C O4 0.89 2.15 3.03(2) 170.5 .
N8 H8A O2 0.919(19) 2.40(5) 3.092(6) 132(5) .

loop_
_geom_torsion_atom_site_label_1
_geom_torsion_atom_site_label_2
_geom_torsion_atom_site_label_3
_geom_torsion_atom_site_label_4
_geom_torsion
_geom_torsion_site_symmetry_1
_geom_torsion_site_symmetry_4
Co1 O2 C3 O4 -178.80(17) . .
Co1 O5 C6 O5 175.56(17) . 7_565
Co1 O4 C3 O2 -177.44(17) 2_564 .
